data_4003149
loop_
_publ_author_name
'Gao, Wen-Yang'
'Cai, Rong'
'Pham, Tony'
'Forrest, Katherine A.'
'Hogan, Adam'
'Nugent, Patrick'
'Williams, Kia'
'Wojtas, Lukasz'
'Luebke, Ryan'
'Weseli\'nski, \/Lukasz J.'
'Zaworotko, Michael J.'
'Space, Brian'
'Chen, Yu-Sheng'
'Eddaoudi, Mohamed'
'Shi, Xiaodong'
'Ma, Shengqian'

_publ_section_title
;
 Remote Stabilization of Copper Paddlewheel Based Molecular Building
 Blocks in Metal--Organic Frameworks
;
_journal_issue 6
_journal_name_full 'Chemistry of Materials'
_journal_page_first 2144
_journal_paper_doi 10.1021/acs.chemmater.5b00084
_journal_volume 27
_journal_year 2015
_chemical_formula_moiety 'Cu6 O7 (C11H5O4N2)3'
_chemical_formula_sum 'C33 H15 Cu6 N6 O19'
_chemical_formula_weight 1180.75
_chemical_melting_point ?
_chemical_name_common MPAF-1
_space_group_IT_number 225
_space_group_name_Hall '-F 4 2 3'
_space_group_name_H-M_alt 'F m -3 m'
_symmetry_cell_setting cubic
_symmetry_space_group_name_H-M 'F m -3 m'
_atom_sites_solution_hydrogens geom
_atom_sites_solution_primary direct
_atom_sites_solution_secondary difmap
_audit_creation_method SHELXL-97
_cell_angle_alpha 90.00
_cell_angle_beta 90.00
_cell_angle_gamma 90.00
_cell_formula_units_Z 32
_cell_length_a 44.588(3)
_cell_length_b 44.588(3)
_cell_length_c 44.588(3)
_cell_measurement_temperature 100(2)
_cell_volume 88645(10)
_computing_cell_refinement 'APEX2 (Bruker, 2010); SAINT (Bruker, 2009)'
_computing_data_collection 'APEX2 (Bruker, 2010)'
_computing_data_reduction 'SAINT (Bruker, 2009);XPREP(Sheldrick,2008)'
_computing_publication_material 'APEX2 (Bruker, 2010)'
_computing_structure_refinement 'SHELXL-97 (Sheldrick, 2008)'
_computing_structure_solution 'SHELXS-97 (Sheldrick, 2008)'
_diffrn_ambient_temperature 100(2)
_diffrn_measured_fraction_theta_full 0.998
_diffrn_measured_fraction_theta_max 0.998
_diffrn_measurement_device_type 'BRUKER SMART APEXII CCD'
_diffrn_measurement_method 'phi scans'
_diffrn_radiation_source synchrotron
_diffrn_radiation_type synchrotron
_diffrn_radiation_wavelength 0.41328
_diffrn_reflns_av_R_equivalents 0.0914
_diffrn_reflns_av_sigmaI/netI 0.0286
_diffrn_reflns_limit_h_max 59
_diffrn_reflns_limit_h_min -44
_diffrn_reflns_limit_k_max 59
_diffrn_reflns_limit_k_min -45
_diffrn_reflns_limit_l_max 58
_diffrn_reflns_limit_l_min -37
_diffrn_reflns_number 136927
_diffrn_reflns_theta_full 15.99
_diffrn_reflns_theta_max 15.99
_diffrn_reflns_theta_min 0.75
_exptl_absorpt_coefficient_mu 0.243
_exptl_absorpt_correction_T_max 0.9976
_exptl_absorpt_correction_T_min 0.9976
_exptl_absorpt_correction_type multi-scan
_exptl_absorpt_process_details 'SADABS; (Sheldrick, 2003)'
_exptl_crystal_colour green
_exptl_crystal_density_diffrn 0.708
_exptl_crystal_density_method 'not measured'
_exptl_crystal_description polyhedron
_exptl_crystal_F_000 18592
_exptl_crystal_size_max 0.01
_exptl_crystal_size_mid 0.01
_exptl_crystal_size_min 0.01
_platon_squeeze_details
;
;
_refine_diff_density_max 1.071
_refine_diff_density_min -0.920
_refine_diff_density_rms 0.122
_refine_ls_extinction_method none
_refine_ls_goodness_of_fit_ref 1.080
_refine_ls_hydrogen_treatment constr
_refine_ls_matrix_type full
_refine_ls_number_parameters 170
_refine_ls_number_reflns 5260
_refine_ls_number_restraints 98
_refine_ls_restrained_S_all 1.181
_refine_ls_R_factor_all 0.0751
_refine_ls_R_factor_gt 0.0674
_refine_ls_shift/su_max 0.001
_refine_ls_shift/su_mean 0.000
_refine_ls_structure_factor_coef Fsqd
_refine_ls_weighting_details 'calc w=1/[\s^2^(Fo^2^)+(0.1489P)^2^+155.2668P] where P=(Fo^2^+2Fc^2^)/3'
_refine_ls_weighting_scheme calc
_refine_ls_wR_factor_gt 0.2084
_refine_ls_wR_factor_ref 0.2133
_reflns_number_gt 4481
_reflns_number_total 5260
_reflns_threshold_expression >2sigma(I)
_cod_data_source_file cm5b00084_si_003.cif
_cod_data_source_block y898_1_0m_sq1
_cod_depositor_comments
;
The following automatic conversions were performed:

data item '_chemical_melting_point' value 'Not measured' was changed
to '?' -- the value is undefined or not given.

Automatic conversion script
Id: cif_fix_values 6909 2019-04-08 15:41:33Z antanas 
;
_cod_original_cell_volume 88647(12)
_cod_original_sg_symbol_H-M Fm-3m
_cod_database_code 4003149

loop_
_symmetry_equiv_pos_as_xyz
'x, y, z'
'-y, x, z'
'-x, -y, z'
'y, -x, z'
'x, -z, y'
'x, -y, -z'
'x, z, -y'
'z, y, -x'
'-x, y, -z'
'-z, y, x'
'z, x, y'
'y, z, x'
'-y, -z, x'
'z, -x, -y'
'-y, z, -x'
'-z, -x, y'
'-z, x, -y'
'y, -z, -x'
'y, x, -z'
'-y, -x, -z'
'-x, z, y'
'-x, -z, -y'
'z, -y, x'
'-z, -y, -x'
'x, y+1/2, z+1/2'
'-y, x+1/2, z+1/2'
'-x, -y+1/2, z+1/2'
'y, -x+1/2, z+1/2'
'x, -z+1/2, y+1/2'
'x, -y+1/2, -z+1/2'
'x, z+1/2, -y+1/2'
'z, y+1/2, -x+1/2'
'-x, y+1/2, -z+1/2'
'-z, y+1/2, x+1/2'
'z, x+1/2, y+1/2'
'y, z+1/2, x+1/2'
'-y, -z+1/2, x+1/2'
'z, -x+1/2, -y+1/2'
'-y, z+1/2, -x+1/2'
'-z, -x+1/2, y+1/2'
'-z, x+1/2, -y+1/2'
'y, -z+1/2, -x+1/2'
'y, x+1/2, -z+1/2'
'-y, -x+1/2, -z+1/2'
'-x, z+1/2, y+1/2'
'-x, -z+1/2, -y+1/2'
'z, -y+1/2, x+1/2'
'-z, -y+1/2, -x+1/2'
'x+1/2, y, z+1/2'
'-y+1/2, x, z+1/2'
'-x+1/2, -y, z+1/2'
'y+1/2, -x, z+1/2'
'x+1/2, -z, y+1/2'
'x+1/2, -y, -z+1/2'
'x+1/2, z, -y+1/2'
'z+1/2, y, -x+1/2'
'-x+1/2, y, -z+1/2'
'-z+1/2, y, x+1/2'
'z+1/2, x, y+1/2'
'y+1/2, z, x+1/2'
'-y+1/2, -z, x+1/2'
'z+1/2, -x, -y+1/2'
'-y+1/2, z, -x+1/2'
'-z+1/2, -x, y+1/2'
'-z+1/2, x, -y+1/2'
'y+1/2, -z, -x+1/2'
'y+1/2, x, -z+1/2'
'-y+1/2, -x, -z+1/2'
'-x+1/2, z, y+1/2'
'-x+1/2, -z, -y+1/2'
'z+1/2, -y, x+1/2'
'-z+1/2, -y, -x+1/2'
'x+1/2, y+1/2, z'
'-y+1/2, x+1/2, z'
'-x+1/2, -y+1/2, z'
'y+1/2, -x+1/2, z'
'x+1/2, -z+1/2, y'
'x+1/2, -y+1/2, -z'
'x+1/2, z+1/2, -y'
'z+1/2, y+1/2, -x'
'-x+1/2, y+1/2, -z'
'-z+1/2, y+1/2, x'
'z+1/2, x+1/2, y'
'y+1/2, z+1/2, x'
'-y+1/2, -z+1/2, x'
'z+1/2, -x+1/2, -y'
'-y+1/2, z+1/2, -x'
'-z+1/2, -x+1/2, y'
'-z+1/2, x+1/2, -y'
'y+1/2, -z+1/2, -x'
'y+1/2, x+1/2, -z'
'-y+1/2, -x+1/2, -z'
'-x+1/2, z+1/2, y'
'-x+1/2, -z+1/2, -y'
'z+1/2, -y+1/2, x'
'-z+1/2, -y+1/2, -x'
'-x, -y, -z'
'y, -x, -z'
'x, y, -z'
'-y, x, -z'
'-x, z, -y'
'-x, y, z'
'-x, -z, y'
'-z, -y, x'
'x, -y, z'
'z, -y, -x'
'-z, -x, -y'
'-y, -z, -x'
'y, z, -x'
'-z, x, y'
'y, -z, x'
'z, x, -y'
'z, -x, y'
'-y, z, x'
'-y, -x, z'
'y, x, z'
'x, -z, -y'
'x, z, y'
'-z, y, -x'
'z, y, x'
'-x, -y+1/2, -z+1/2'
'y, -x+1/2, -z+1/2'
'x, y+1/2, -z+1/2'
'-y, x+1/2, -z+1/2'
'-x, z+1/2, -y+1/2'
'-x, y+1/2, z+1/2'
'-x, -z+1/2, y+1/2'
'-z, -y+1/2, x+1/2'
'x, -y+1/2, z+1/2'
'z, -y+1/2, -x+1/2'
'-z, -x+1/2, -y+1/2'
'-y, -z+1/2, -x+1/2'
'y, z+1/2, -x+1/2'
'-z, x+1/2, y+1/2'
'y, -z+1/2, x+1/2'
'z, x+1/2, -y+1/2'
'z, -x+1/2, y+1/2'
'-y, z+1/2, x+1/2'
'-y, -x+1/2, z+1/2'
'y, x+1/2, z+1/2'
'x, -z+1/2, -y+1/2'
'x, z+1/2, y+1/2'
'-z, y+1/2, -x+1/2'
'z, y+1/2, x+1/2'
'-x+1/2, -y, -z+1/2'
'y+1/2, -x, -z+1/2'
'x+1/2, y, -z+1/2'
'-y+1/2, x, -z+1/2'
'-x+1/2, z, -y+1/2'
'-x+1/2, y, z+1/2'
'-x+1/2, -z, y+1/2'
'-z+1/2, -y, x+1/2'
'x+1/2, -y, z+1/2'
'z+1/2, -y, -x+1/2'
'-z+1/2, -x, -y+1/2'
'-y+1/2, -z, -x+1/2'
'y+1/2, z, -x+1/2'
'-z+1/2, x, y+1/2'
'y+1/2, -z, x+1/2'
'z+1/2, x, -y+1/2'
'z+1/2, -x, y+1/2'
'-y+1/2, z, x+1/2'
'-y+1/2, -x, z+1/2'
'y+1/2, x, z+1/2'
'x+1/2, -z, -y+1/2'
'x+1/2, z, y+1/2'
'-z+1/2, y, -x+1/2'
'z+1/2, y, x+1/2'
'-x+1/2, -y+1/2, -z'
'y+1/2, -x+1/2, -z'
'x+1/2, y+1/2, -z'
'-y+1/2, x+1/2, -z'
'-x+1/2, z+1/2, -y'
'-x+1/2, y+1/2, z'
'-x+1/2, -z+1/2, y'
'-z+1/2, -y+1/2, x'
'x+1/2, -y+1/2, z'
'z+1/2, -y+1/2, -x'
'-z+1/2, -x+1/2, -y'
'-y+1/2, -z+1/2, -x'
'y+1/2, z+1/2, -x'
'-z+1/2, x+1/2, y'
'y+1/2, -z+1/2, x'
'z+1/2, x+1/2, -y'
'z+1/2, -x+1/2, y'
'-y+1/2, z+1/2, x'
'-y+1/2, -x+1/2, z'
'y+1/2, x+1/2, z'
'x+1/2, -z+1/2, -y'
'x+1/2, z+1/2, y'
'-z+1/2, y+1/2, -x'
'z+1/2, y+1/2, x'

loop_
_atom_site_label
_atom_site_type_symbol
_atom_site_fract_x
_atom_site_fract_y
_atom_site_fract_z
_atom_site_U_iso_or_equiv
_atom_site_adp_type
_atom_site_occupancy
_atom_site_symmetry_multiplicity
_atom_site_calc_flag
_atom_site_refinement_flags
_atom_site_disorder_assembly
_atom_site_disorder_group
Cu1 Cu 0.332247(9) 0.0000 0.167753(9) 0.0192(2) Uani 1 4 d S . .
Cu2 Cu 0.374137(9) 0.0000 0.125863(9) 0.0206(2) Uani 1 4 d S . .
O5 O 0.29855(7) 0.0000 0.20145(7) 0.0503(13) Uani 1 4 d S . .
O7 O 0.35738(5) -0.03082(5) 0.18628(5) 0.0372(5) Uani 1 1 d . . .
C6 C 0.42107(7) -0.07893(7) 0.17641(9) 0.0320(9) Uani 1 2 d S A .
H6 H 0.4279 -0.0721 0.1574 0.038 Uiso 1 2 calc SR . .
C7 C 0.39709(7) -0.06481(7) 0.19025(7) 0.0353(7) Uani 1 1 d . . .
C11 C 0.38087(7) -0.04026(6) 0.17460(7) 0.0287(6) Uani 1 1 d . A .
Cu3A Cu 0.33901(8) -0.10843(9) 0.33901(8) 0.1075(14) Uani 0.637(8) 2 d SPU A 1
C8B C 0.3962(4) -0.1038(4) 0.2269(5) 0.047(5) Uani 0.363(8) 2 d SPU A 2
C9B C 0.3833(3) -0.0780(3) 0.2143(3) 0.023(2) Uani 0.363(8) 1 d PU A 2
H9B H 0.3653 -0.0699 0.2223 0.027 Uiso 0.363(8) 1 calc PR A 2
C12A C 0.3946(2) -0.1054(2) 0.2653(3) 0.051(3) Uani 0.637(8) 2 d SPU A 1
C15A C 0.37178(19) -0.0941(2) 0.2821(2) 0.063(2) Uani 0.637(8) 1 d PU A 1
H15A H 0.3595 -0.0777 0.2765 0.076 Uiso 0.637(8) 1 calc PR A 1
N20A N 0.36915(18) -0.10960(19) 0.30802(18) 0.074(3) Uani 0.637(8) 1 d PU A 1
O1 O 0.3277(2) -0.0632(3) 0.3277(2) 0.116(4) Uani 0.637(8) 2 d SPU A 1
O8 O 0.3582(3) -0.1418(3) 0.3582(3) 0.100(4) Uani 0.637(8) 6 d SPU A 1
Cu3B Cu 0.32430(19) -0.1256(2) 0.32430(19) 0.137(3) Uani 0.363(8) 2 d SPU A 2
C12B C 0.3855(3) -0.1145(3) 0.2559(4) 0.044(4) Uani 0.363(8) 2 d SPDU A 2
C15B C 0.3605(3) -0.1067(3) 0.2724(3) 0.059(4) Uani 0.363(8) 1 d PDU A 2
H15B H 0.3471 -0.0911 0.2667 0.070 Uiso 0.363(8) 1 calc PR A 2
N20B N 0.3572(3) -0.1228(3) 0.2962(3) 0.063(3) Uani 0.363(8) 1 d PDU A 2
O3 O 0.39242(5) -0.03080(5) 0.15070(5) 0.0370(5) Uani 1 1 d . . .
O2 O 0.40798(9) 0.0072(3) 0.09202(9) 0.057(5) Uani 0.50 2 d SP . .
O6 O 0.3070(4) -0.0845(4) 0.3070(4) 0.103(5) Uani 0.363(8) 2 d SPU . .
O10 O 0.3346(4) -0.1654(4) 0.3346(4) 0.065(5) Uani 0.363(8) 6 d SPU . .
C8A C 0.4034(2) -0.0966(2) 0.2343(2) 0.038(2) Uani 0.637(8) 2 d SPU A 1
C9A C 0.38994(18) -0.0731(2) 0.2208(2) 0.0369(19) Uani 0.637(8) 1 d PU A 1
H9A H 0.3755 -0.0618 0.2316 0.044 Uiso 0.637(8) 1 calc PR A 1

loop_
_atom_site_aniso_label
_atom_site_aniso_U_11
_atom_site_aniso_U_22
_atom_site_aniso_U_33
_atom_site_aniso_U_23
_atom_site_aniso_U_13
_atom_site_aniso_U_12
Cu1 0.0216(2) 0.0143(3) 0.0216(2) 0.000 0.0101(2) 0.000
Cu2 0.0229(2) 0.0162(3) 0.0229(2) 0.000 0.0098(2) 0.000
O5 0.0414(17) 0.068(3) 0.0414(17) 0.000 0.030(2) 0.000
O7 0.0402(12) 0.0345(11) 0.0368(11) 0.0173(9) 0.0158(9) 0.0194(9)
C6 0.0322(12) 0.0322(12) 0.032(2) 0.0114(12) 0.0114(12) 0.0116(16)
C7 0.0362(15) 0.0308(14) 0.0388(16) 0.0141(12) 0.0135(12) 0.0128(12)
C11 0.0334(14) 0.0236(12) 0.0292(13) 0.0044(10) 0.0057(11) 0.0062(11)
Cu3A 0.1023(15) 0.118(2) 0.1023(15) 0.0854(15) 0.0845(15) 0.0854(15)
C8B 0.047(6) 0.047(6) 0.045(9) 0.019(5) 0.019(5) 0.017(7)
C9B 0.020(4) 0.021(4) 0.027(4) 0.009(3) 0.004(3) 0.013(3)
C12A 0.052(3) 0.052(3) 0.049(5) 0.020(3) 0.020(3) 0.019(4)
C15A 0.062(4) 0.066(5) 0.062(5) 0.040(4) 0.036(4) 0.035(4)
N20A 0.069(4) 0.077(5) 0.077(5) 0.051(4) 0.045(4) 0.044(4)
O1 0.111(5) 0.127(7) 0.111(5) 0.055(5) 0.090(5) 0.055(5)
O8 0.100(4) 0.100(4) 0.100(4) 0.065(5) 0.065(5) 0.065(5)
Cu3B 0.133(4) 0.145(5) 0.133(4) 0.089(4) 0.108(4) 0.089(4)
C12B 0.045(5) 0.045(5) 0.042(7) 0.018(4) 0.018(4) 0.013(6)
C15B 0.070(7) 0.059(7) 0.047(6) 0.029(5) 0.041(5) 0.034(6)
N20B 0.058(6) 0.074(7) 0.057(6) 0.044(5) 0.039(5) 0.039(5)
O3 0.0428(12) 0.0349(11) 0.0332(11) 0.0144(9) 0.0149(9) 0.0190(9)
O2 0.0318(18) 0.106(15) 0.0318(18) -0.002(2) 0.017(2) 0.002(2)
O6 0.091(6) 0.128(10) 0.091(6) 0.035(6) 0.060(7) 0.035(6)
O10 0.065(5) 0.065(5) 0.065(5) 0.038(5) 0.038(5) 0.038(5)
C8A 0.041(3) 0.041(3) 0.033(5) 0.018(3) 0.018(3) 0.018(4)
C9A 0.031(3) 0.037(3) 0.042(4) 0.009(3) 0.010(3) 0.000(2)

loop_
_atom_type_symbol
_atom_type_description
_atom_type_scat_dispersion_real
_atom_type_scat_dispersion_imag
_atom_type_scat_source
C C -0.0001 0.0005 'International Tables Vol C Tables 4.2.6.8 and 6.1.1.4'
H H 0.0000 0.0000 'International Tables Vol C Tables 4.2.6.8 and 6.1.1.4'
N N 0.0005 0.0010 'International Tables Vol C Tables 4.2.6.8 and 6.1.1.4'
O O 0.0017 0.0018 'International Tables Vol C Tables 4.2.6.8 and 6.1.1.4'
Cu Cu 0.2468 0.4709 'International Tables Vol C Tables 4.2.6.8 and 6.1.1.4'

loop_
_geom_angle_atom_site_label_1
_geom_angle_atom_site_label_2
_geom_angle_atom_site_label_3
_geom_angle
_geom_angle_site_symmetry_1
_geom_angle_site_symmetry_3
O7 Cu1 O7 167.77(12) 105 167
O7 Cu1 O7 89.24(16) 105 .
O7 Cu1 O7 89.46(16) 167 .
O7 Cu1 O7 89.46(16) 105 72
O7 Cu1 O7 89.24(16) 167 72
O7 Cu1 O7 167.77(12) . 72
O7 Cu1 O5 96.11(6) 105 .
O7 Cu1 O5 96.11(6) 167 .
O7 Cu1 O5 96.11(6) . .
O7 Cu1 O5 96.11(6) 72 .
O7 Cu1 Cu2 83.89(6) 105 .
O7 Cu1 Cu2 83.89(6) 167 .
O7 Cu1 Cu2 83.89(6) . .
O7 Cu1 Cu2 83.89(6) 72 .
O5 Cu1 Cu2 180.00(11) . .
O3 Cu2 O3 89.93(15) 105 .
O3 Cu2 O3 167.78(12) 105 167
O3 Cu2 O3 88.77(15) . 167
O3 Cu2 O3 88.77(15) 105 72
O3 Cu2 O3 167.78(12) . 72
O3 Cu2 O3 89.93(15) 167 72
O3 Cu2 O2 102.1(3) 105 105
O3 Cu2 O2 90.0(3) . 105
O3 Cu2 O2 90.0(3) 167 105
O3 Cu2 O2 102.1(3) 72 105
O3 Cu2 O2 90.0(3) 105 .
O3 Cu2 O2 102.1(3) . .
O3 Cu2 O2 102.1(3) 167 .
O3 Cu2 O2 90.0(3) 72 .
O2 Cu2 O2 17.1(7) 105 .
O3 Cu2 Cu1 83.89(6) 105 .
O3 Cu2 Cu1 83.89(6) . .
O3 Cu2 Cu1 83.89(6) 167 .
O3 Cu2 Cu1 83.89(6) 72 .
O2 Cu2 Cu1 171.5(4) 105 .
O2 Cu2 Cu1 171.5(4) . .
C11 O7 Cu1 122.93(19) . .
C7 C6 C7 120.2(4) 188_545 .
C7 C6 H6 119.9 188_545 .
C7 C6 H6 119.9 . .
C9B C7 C6 120.0(5) . .
C6 C7 C9A 118.2(4) . .
C9B C7 C11 117.8(5) . .
C6 C7 C11 120.0(3) . .
C9A C7 C11 121.5(4) . .
O7 C11 O3 125.9(3) . .
O7 C11 C7 117.6(2) . .
O3 C11 C7 116.5(2) . .
O8 Cu3A N20A 89.31(19) . 120
O8 Cu3A N20A 89.31(19) . .
N20A Cu3A N20A 176.5(6) 120 .
O8 Cu3A O1 160.3(8) . .
N20A Cu3A O1 91.2(2) 120 .
N20A Cu3A O1 91.2(2) . .
O8 Cu3A O6 157.1(9) . .
N20A Cu3A O6 90.0(2) 120 .
N20A Cu3A O6 90.0(2) . .
O1 Cu3A O6 42.6(6) . .
C9B C8B C9B 120.8(19) 188_545 .
C9B C8B C12B 119.2(10) 188_545 .
C9B C8B C12B 119.2(10) . .
C7 C9B C8B 118.8(12) . .
C7 C9B H9B 120.6 . .
C8B C9B H9B 120.6 . .
C15A C12A C15A 104.4(9) 188_545 .
C15A C12A C8A 127.7(5) 188_545 .
C15A C12A C8A 127.7(5) . .
N20A C15A C12A 110.3(6) . .
N20A C15A H15A 124.8 . .
C12A C15A H15A 124.8 . .
N20A N20A C15A 107.5(4) 188_545 .
N20A N20A Cu3A 120.79(19) 188_545 .
C15A N20A Cu3A 131.2(5) . .
O6 O1 Cu3A 73.5(8) . .
Cu3A O8 Cu3A 119.53(16) 84_545 35_545
Cu3A O8 Cu3A 119.53(16) 84_545 .
Cu3A O8 Cu3A 119.53(16) 35_545 .
O10 Cu3B N20B 91.9(3) . 120
O10 Cu3B N20B 91.9(3) . .
N20B Cu3B N20B 168.3(10) 120 .
O10 Cu3B O6 169.4(13) . .
N20B Cu3B O6 89.1(3) 120 .
N20B Cu3B O6 89.1(3) . .
C15B C12B C15B 97.2(14) 188_545 .
C15B C12B C8B 130.8(8) 188_545 .
C15B C12B C8B 130.8(8) . .
N20B C15B C12B 112.9(11) . .
N20B C15B H15B 123.5 . .
C12B C15B H15B 123.5 . .
N20B N20B C15B 108.2(7) 188_545 .
N20B N20B Cu3B 119.4(3) 188_545 .
C15B N20B Cu3B 131.0(9) . .
C11 O3 Cu2 123.28(19) . .
O2 O2 Cu2 81.5(4) 105 .
O1 O6 Cu3B 95.3(10) . .
O1 O6 Cu3A 63.9(8) . .
Cu3B O10 Cu3B 113.4(7) 35_545 84_545
Cu3B O10 Cu3B 113.4(7) 35_545 .
Cu3B O10 Cu3B 113.4(7) 84_545 .
C9A C8A C9A 119.5(11) 188_545 .
C9A C8A C12A 120.1(5) 188_545 .
C9A C8A C12A 120.1(5) . .
C8A C9A C7 121.4(8) . .
C8A C9A H9A 119.3 . .
C7 C9A H9A 119.3 . .

loop_
_geom_bond_atom_site_label_1
_geom_bond_atom_site_label_2
_geom_bond_distance
_geom_bond_site_symmetry_2
Cu1 O7 1.956(2) 105
Cu1 O7 1.956(2) 167
Cu1 O7 1.956(2) .
Cu1 O7 1.956(2) 72
Cu1 O5 2.125(4) .
Cu1 Cu2 2.6415(8) .
Cu2 O3 1.944(2) 105
Cu2 O3 1.944(2) .
Cu2 O3 1.9437(19) 167
Cu2 O3 1.944(2) 72
Cu2 O2 2.158(6) 105
Cu2 O2 2.158(6) .
O7 C11 1.243(3) .
C6 C7 1.386(3) 188_545
C6 C7 1.386(3) .
C6 H6 0.9500 .
C7 C9B 1.370(13) .
C7 C9A 1.448(9) .
C7 C11 1.486(4) .
C11 O3 1.256(3) .
Cu3A O8 1.918(2) .
Cu3A N20A 1.928(6) 120
Cu3A N20A 1.928(6) .
Cu3A O1 2.137(10) .
Cu3A O6 2.281(18) .
C8B C9B 1.403(16) 188_545
C8B C9B 1.403(16) .
C8B C12B 1.46(3) .
C9B H9B 0.9500 .
C12A C15A 1.361(9) 188_545
C12A C15A 1.361(9) .
C12A C8A 1.488(14) .
C15A N20A 1.350(9) .
C15A H15A 0.9500 .
N20A N20A 1.340(13) 188_545
O1 O6 1.61(2) .
O8 Cu3A 1.918(2) 84_545
O8 Cu3A 1.918(2) 35_545
Cu3B O10 1.890(9) .
Cu3B N20B 1.935(10) 120
Cu3B N20B 1.935(10) .
Cu3B O6 2.131(17) .
C12B C15B 1.377(16) 188_545
C12B C15B 1.377(16) .
C15B N20B 1.290(15) .
C15B H15B 0.9500 .
N20B N20B 1.26(2) 188_545
O2 O2 0.64(3) 105
O10 Cu3B 1.890(9) 35_545
O10 Cu3B 1.890(9) 84_545
C8A C9A 1.349(11) 188_545
C8A C9A 1.349(11) .
C9A H9A 0.9500 .

loop_
_platon_squeeze_void_nr
_platon_squeeze_void_average_x
_platon_squeeze_void_average_y
_platon_squeeze_void_average_z
_platon_squeeze_void_volume
_platon_squeeze_void_count_electrons
_platon_squeeze_void_content
1 -0.005 -0.013 -0.006 61143 33973 ' '
